data_7001586
loop_
_publ_author_name
'Mayilmurugan, Ramasamy'
'Stoeckli-Evans, Helen'
'Suresh, Eringathodi'
'Palaniandavar, Mallayan'

_publ_section_title
;
 Chemoselective and biomimetic hydroxylation of hydrocarbons by
 non-heme \m-oxo-bridged diiron(iii) catalysts using m-CPBA as oxidant
;
_journal_issue 26
_journal_name_full 'Dalton Transactions'
_journal_page_first 5101
_journal_page_last 5114
_journal_paper_doi 10.1039/b820771b
_journal_year 2009
_chemical_formula_sum 'C38 H44 Fe2 N4 O5'
_chemical_formula_weight 748.47
_chemical_name_systematic
;
?
;
_space_group_IT_number 14
_symmetry_cell_setting monoclinic
_symmetry_space_group_name_Hall '-P 2ybc'
_symmetry_space_group_name_H-M 'P 1 21/c 1'
_atom_sites_solution_hydrogens geom
_atom_sites_solution_primary direct
_atom_sites_solution_secondary difmap
_audit_creation_method SHELXL-97
_cell_angle_alpha 90.00
_cell_angle_beta 106.298(7)
_cell_angle_gamma 90.00
_cell_formula_units_Z 2
_cell_length_a 11.852(4)
_cell_length_b 11.495(4)
_cell_length_c 13.525(4)
_cell_measurement_temperature 293(2)
_cell_volume 1768.6(10)
_computing_cell_refinement 'BRUKER SMART'
_computing_data_collection 'BRUKER SMART'
_computing_data_reduction 'BRUKER SAINT'
_computing_molecular_graphics ORTEP
_computing_structure_refinement 'SHELXL-97 (Sheldrick, 1997)'
_computing_structure_solution 'SHELXS-97 (Sheldrick, 1997)'
_diffrn_ambient_temperature 293(2)
_diffrn_measured_fraction_theta_full 0.947
_diffrn_measured_fraction_theta_max 0.947
_diffrn_measurement_device_type 'BRUKER SMART APEX CCD DIFFRACTOMETER'
_diffrn_measurement_method 'OMEGA-PHI SCAN'
_diffrn_radiation_monochromator graphite
_diffrn_radiation_source 'fine-focus sealed tube'
_diffrn_radiation_type MoK\a
_diffrn_radiation_wavelength 0.71073
_diffrn_reflns_av_R_equivalents 0.0589
_diffrn_reflns_av_sigmaI/netI 0.0800
_diffrn_reflns_limit_h_max 10
_diffrn_reflns_limit_h_min -14
_diffrn_reflns_limit_k_max 13
_diffrn_reflns_limit_k_min -13
_diffrn_reflns_limit_l_max 15
_diffrn_reflns_limit_l_min -16
_diffrn_reflns_number 8608
_diffrn_reflns_theta_full 25.00
_diffrn_reflns_theta_max 25.00
_diffrn_reflns_theta_min 1.79
_exptl_absorpt_coefficient_mu 0.869
_exptl_absorpt_correction_type multi-scan
_exptl_crystal_colour 'Wine red'
_exptl_crystal_density_diffrn 1.405
_exptl_crystal_density_method 'not measured'
_exptl_crystal_description PLATES
_exptl_crystal_F_000 784
_exptl_crystal_size_max 0.18
_exptl_crystal_size_mid 0.13
_exptl_crystal_size_min 0.06
_refine_diff_density_max 0.357
_refine_diff_density_min -0.239
_refine_diff_density_rms 0.064
_refine_ls_extinction_method none
_refine_ls_goodness_of_fit_ref 1.069
_refine_ls_hydrogen_treatment constr
_refine_ls_matrix_type full
_refine_ls_number_parameters 223
_refine_ls_number_reflns 3114
_refine_ls_number_restraints 0
_refine_ls_restrained_S_all 1.069
_refine_ls_R_factor_all 0.1129
_refine_ls_R_factor_gt 0.0629
_refine_ls_shift/su_max 0.000
_refine_ls_shift/su_mean 0.000
_refine_ls_structure_factor_coef Fsqd
_refine_ls_weighting_details 'w=1/[\s^2^(Fo^2^)+(0.0522P)^2^+0.0083P] where P=(Fo^2^+2Fc^2^)/3'
_refine_ls_weighting_scheme calc
_refine_ls_wR_factor_gt 0.1187
_refine_ls_wR_factor_ref 0.1348
_reflns_number_gt 1949
_reflns_number_total 3114
_reflns_threshold_expression >2sigma(I)
_cod_data_source_file b820771b.txt
_cod_data_source_block 6
_cod_depositor_comments
;
The following automatic conversions were performed:
'_symmetry_cell_setting' value 'Monoclinic' changed to 'monoclinic'
according to '/home/saulius/struct/CIF-dictionaries/cif_core.dic'
dictionary named 'cif_core.dic' version 2.4.1 from 2010-06-29.

Automatic conversion script
Id: cif_fix_enum 1527 2010-12-29 10:47:43Z saulius 

The following automatic conversions were performed:

'_refine_ls_weighting_scheme' value 'calc
w=1/[\s^2^(Fo^2^)+(0.0522P)^2^+0.0083P] where P=(Fo^2^+2Fc^2^)/3' was
changed to 'calc'. New tag '_refine_ls_weighting_details' was
created. The value of the new tag was set to
'w=1/[\s^2^(Fo^2^)+(0.0522P)^2^+0.0083P] where P=(Fo^2^+2Fc^2^)/3'.

Automatic conversion script
Id: cif_fix_values 3143 2015-03-26 13:38:13Z robertas 
;
_cod_original_cell_volume 1768.7(10)
_cod_original_sg_symbol_H-M P21/c
_cod_database_code 7001586

loop_
_symmetry_equiv_pos_as_xyz
'x, y, z'
'-x, y+1/2, -z+1/2'
'-x, -y, -z'
'x, -y-1/2, z-1/2'

loop_
_atom_site_label
_atom_site_type_symbol
_atom_site_fract_x
_atom_site_fract_y
_atom_site_fract_z
_atom_site_U_iso_or_equiv
_atom_site_adp_type
_atom_site_occupancy
_atom_site_calc_flag
_atom_site_refinement_flags
_atom_site_disorder_assembly
_atom_site_disorder_group
Fe1 Fe 0.51053(6) 0.38371(5) 0.08778(4) 0.0478(3) Uani 1 d . . .
O3 O 0.5000 0.5000 0.0000 0.0726(15) Uani 1 d S . .
N2 N 0.4112(4) 0.4707(3) 0.1789(3) 0.0578(11) Uani 1 d . . .
O2 O 0.6263(3) 0.2773(3) 0.0703(2) 0.0683(10) Uani 1 d . . .
C18 C 0.4690(6) 0.5870(3) 0.2043(4) 0.0677(17) Uani 1 d . . .
H18A H 0.4491 0.6197 0.2634 0.081 Uiso 1 calc R . .
H18B H 0.4399 0.6394 0.1465 0.081 Uiso 1 calc R . .
N1 N 0.6392(4) 0.4527(3) 0.2254(2) 0.0551(11) Uani 1 d . . .
C10 C 0.6367(5) 0.3915(4) 0.3228(3) 0.0623(15) Uani 1 d . . .
H10A H 0.7060 0.4139 0.3770 0.075 Uiso 1 calc R . .
H10B H 0.6412 0.3084 0.3123 0.075 Uiso 1 calc R . .
C17 C 0.7303(5) 0.2452(4) 0.1331(4) 0.0563(13) Uani 1 d . . .
C8 C 0.4130(5) 0.4058(4) 0.2759(3) 0.0670(16) Uani 1 d . . .
H8A H 0.3968 0.3243 0.2594 0.080 Uiso 1 calc R . .
H8B H 0.3511 0.4357 0.3029 0.080 Uiso 1 calc R . .
O1 O 0.3871(4) 0.2773(3) 0.0452(3) 0.0912(13) Uani 1 d . . .
C1 C 0.2762(6) 0.2782(4) 0.0458(4) 0.0679(15) Uani 1 d . . .
C7 C 0.2893(5) 0.4863(4) 0.1128(4) 0.0715(16) Uani 1 d . . .
H7A H 0.2914 0.5288 0.0514 0.086 Uiso 1 calc R . .
H7B H 0.2461 0.5330 0.1496 0.086 Uiso 1 calc R . .
C6 C 0.2247(5) 0.3734(5) 0.0810(4) 0.0677(15) Uani 1 d . . .
C12 C 0.7990(5) 0.3223(4) 0.2052(4) 0.0597(13) Uani 1 d . . .
C16 C 0.7720(5) 0.1329(4) 0.1279(4) 0.0661(14) Uani 1 d . . .
H16 H 0.7279 0.0809 0.0797 0.079 Uiso 1 calc R . .
C9 C 0.5299(5) 0.4162(4) 0.3585(3) 0.0703(17) Uani 1 d . . .
H9A H 0.5366 0.4944 0.3865 0.084 Uiso 1 calc R . .
H9B H 0.5295 0.3629 0.4139 0.084 Uiso 1 calc R . .
C11 C 0.7573(5) 0.4451(4) 0.2099(3) 0.0665(15) Uani 1 d . . .
H11A H 0.8128 0.4854 0.2659 0.080 Uiso 1 calc R . .
H11B H 0.7565 0.4846 0.1464 0.080 Uiso 1 calc R . .
C2 C 0.2088(6) 0.1790(5) 0.0155(4) 0.0840(19) Uani 1 d . . .
H2 H 0.2422 0.1155 -0.0083 0.101 Uiso 1 calc R . .
C15 C 0.8781(6) 0.0981(5) 0.1936(4) 0.0793(18) Uani 1 d . . .
H15 H 0.9047 0.0227 0.1894 0.095 Uiso 1 calc R . .
C14 C 0.9438(6) 0.1726(7) 0.2641(5) 0.093(2) Uani 1 d . . .
H14 H 1.0148 0.1483 0.3086 0.111 Uiso 1 calc R . .
C5 C 0.1082(7) 0.3669(7) 0.0823(4) 0.097(2) Uani 1 d . . .
H5 H 0.0727 0.4309 0.1032 0.116 Uiso 1 calc R . .
C13 C 0.9051(5) 0.2840(6) 0.2697(4) 0.0804(17) Uani 1 d . . .
H13 H 0.9511 0.3351 0.3177 0.096 Uiso 1 calc R . .
C3 C 0.0949(8) 0.1712(7) 0.0194(5) 0.110(3) Uani 1 d . . .
H3 H 0.0518 0.1033 0.0000 0.132 Uiso 1 calc R . .
C19 C 0.6032(6) 0.5764(4) 0.2283(4) 0.0700(17) Uani 1 d . . .
H19A H 0.6300 0.6209 0.1783 0.084 Uiso 1 calc R . .
H19B H 0.6399 0.6085 0.2960 0.084 Uiso 1 calc R . .
C4 C 0.0458(7) 0.2675(10) 0.0532(5) 0.119(3) Uani 1 d . . .
H4 H -0.0317 0.2639 0.0560 0.143 Uiso 1 calc R . .

loop_
_atom_site_aniso_label
_atom_site_aniso_U_11
_atom_site_aniso_U_22
_atom_site_aniso_U_33
_atom_site_aniso_U_23
_atom_site_aniso_U_13
_atom_site_aniso_U_12
Fe1 0.0768(5) 0.0304(3) 0.0352(4) -0.0012(3) 0.0140(3) 0.0006(4)
O3 0.125(5) 0.050(3) 0.048(3) 0.012(2) 0.034(3) 0.011(3)
N2 0.096(4) 0.033(2) 0.048(2) 0.0018(17) 0.026(2) 0.004(2)
O2 0.073(3) 0.058(2) 0.062(2) -0.0216(17) -0.002(2) 0.0115(19)
C18 0.133(6) 0.026(3) 0.051(3) -0.002(2) 0.037(3) 0.005(3)
N1 0.092(3) 0.032(2) 0.041(2) -0.0055(16) 0.016(2) -0.009(2)
C10 0.102(4) 0.044(3) 0.039(2) -0.001(2) 0.016(3) -0.008(3)
C17 0.062(4) 0.056(3) 0.051(3) 0.001(3) 0.015(3) -0.002(3)
C8 0.110(5) 0.043(3) 0.058(3) 0.009(2) 0.041(3) 0.006(3)
O1 0.071(3) 0.060(2) 0.138(4) -0.040(2) 0.022(3) -0.006(2)
C1 0.075(5) 0.049(3) 0.070(4) 0.007(3) 0.006(3) -0.003(3)
C7 0.099(5) 0.059(3) 0.064(3) 0.011(3) 0.036(3) 0.024(3)
C6 0.068(4) 0.082(4) 0.051(3) 0.016(3) 0.013(3) 0.003(4)
C12 0.060(4) 0.062(3) 0.053(3) 0.001(3) 0.010(3) -0.011(3)
C16 0.074(4) 0.067(3) 0.060(3) 0.008(3) 0.023(3) 0.011(3)
C9 0.123(5) 0.049(3) 0.038(3) 0.005(2) 0.022(3) -0.005(3)
C11 0.082(4) 0.067(3) 0.047(3) -0.007(3) 0.013(3) -0.022(3)
C2 0.080(5) 0.070(4) 0.080(4) 0.014(3) -0.014(4) -0.010(4)
C15 0.093(5) 0.079(4) 0.073(4) 0.022(3) 0.034(4) 0.030(4)
C14 0.069(5) 0.128(6) 0.072(4) 0.013(4) 0.007(4) 0.014(5)
C5 0.088(6) 0.133(6) 0.070(4) -0.005(4) 0.021(4) -0.003(5)
C13 0.075(4) 0.094(5) 0.064(4) -0.005(3) 0.005(3) -0.015(4)
C3 0.126(8) 0.108(6) 0.073(5) 0.015(4) -0.008(5) -0.053(6)
C19 0.120(5) 0.036(3) 0.051(3) -0.011(2) 0.019(3) -0.013(3)
C4 0.093(6) 0.188(9) 0.074(5) 0.004(6) 0.019(4) -0.041(7)

loop_
_atom_type_symbol
_atom_type_description
_atom_type_scat_dispersion_real
_atom_type_scat_dispersion_imag
_atom_type_scat_source
C C 0.0033 0.0016 'International Tables Vol C Tables 4.2.6.8 and 6.1.1.4'
H H 0.0000 0.0000 'International Tables Vol C Tables 4.2.6.8 and 6.1.1.4'
N N 0.0061 0.0033 'International Tables Vol C Tables 4.2.6.8 and 6.1.1.4'
O O 0.0106 0.0060 'International Tables Vol C Tables 4.2.6.8 and 6.1.1.4'
Fe Fe 0.3463 0.8444 'International Tables Vol C Tables 4.2.6.8 and 6.1.1.4'

loop_
_geom_angle_atom_site_label_1
_geom_angle_atom_site_label_2
_geom_angle_atom_site_label_3
_geom_angle
_geom_angle_site_symmetry_1
_geom_angle_site_symmetry_3
_geom_angle_publ_flag
O3 Fe1 O1 112.70(13) . . ?
O3 Fe1 O2 108.67(11) . . ?
O1 Fe1 O2 94.02(16) . . ?
O3 Fe1 N2 94.90(9) . . ?
O1 Fe1 N2 88.53(17) . . ?
O2 Fe1 N2 153.06(14) . . ?
O3 Fe1 N1 101.38(9) . . ?
O1 Fe1 N1 142.61(16) . . ?
O2 Fe1 N1 89.07(15) . . ?
N2 Fe1 N1 73.22(16) . . ?
Fe1 O3 Fe1 180.0 3_665 . ?
C7 N2 C18 109.7(4) . . ?
C7 N2 C8 111.1(4) . . ?
C18 N2 C8 110.4(3) . . ?
C7 N2 Fe1 107.8(3) . . ?
C18 N2 Fe1 104.8(3) . . ?
C8 N2 Fe1 112.9(3) . . ?
C17 O2 Fe1 131.8(3) . . ?
N2 C18 C19 110.9(4) . . ?
N2 C18 H18A 109.5 . . ?
C19 C18 H18A 109.5 . . ?
N2 C18 H18B 109.5 . . ?
C19 C18 H18B 109.5 . . ?
H18A C18 H18B 108.0 . . ?
C11 N1 C19 110.6(4) . . ?
C11 N1 C10 110.5(4) . . ?
C19 N1 C10 110.3(4) . . ?
C11 N1 Fe1 108.6(3) . . ?
C19 N1 Fe1 103.4(3) . . ?
C10 N1 Fe1 113.2(3) . . ?
N1 C10 C9 114.8(4) . . ?
N1 C10 H10A 108.6 . . ?
C9 C10 H10A 108.6 . . ?
N1 C10 H10B 108.6 . . ?
C9 C10 H10B 108.6 . . ?
H10A C10 H10B 107.5 . . ?
O2 C17 C16 120.0(5) . . ?
O2 C17 C12 121.4(4) . . ?
C16 C17 C12 118.6(5) . . ?
N2 C8 C9 112.9(4) . . ?
N2 C8 H8A 109.0 . . ?
C9 C8 H8A 109.0 . . ?
N2 C8 H8B 109.0 . . ?
C9 C8 H8B 109.0 . . ?
H8A C8 H8B 107.8 . . ?
C1 O1 Fe1 133.6(3) . . ?
O1 C1 C2 119.0(6) . . ?
O1 C1 C6 122.7(5) . . ?
C2 C1 C6 118.3(6) . . ?
N2 C7 C6 113.6(4) . . ?
N2 C7 H7A 108.8 . . ?
C6 C7 H7A 108.8 . . ?
N2 C7 H7B 108.8 . . ?
C6 C7 H7B 108.8 . . ?
H7A C7 H7B 107.7 . . ?
C5 C6 C1 119.5(6) . . ?
C5 C6 C7 118.1(6) . . ?
C1 C6 C7 122.3(5) . . ?
C13 C12 C17 119.1(5) . . ?
C13 C12 C11 121.5(5) . . ?
C17 C12 C11 119.4(5) . . ?
C15 C16 C17 120.6(5) . . ?
C15 C16 H16 119.7 . . ?
C17 C16 H16 119.7 . . ?
C10 C9 C8 115.2(4) . . ?
C10 C9 H9A 108.5 . . ?
C8 C9 H9A 108.5 . . ?
C10 C9 H9B 108.5 . . ?
C8 C9 H9B 108.5 . . ?
H9A C9 H9B 107.5 . . ?
N1 C11 C12 113.5(4) . . ?
N1 C11 H11A 108.9 . . ?
C12 C11 H11A 108.9 . . ?
N1 C11 H11B 108.9 . . ?
C12 C11 H11B 108.9 . . ?
H11A C11 H11B 107.7 . . ?
C3 C2 C1 122.3(7) . . ?
C3 C2 H2 118.8 . . ?
C1 C2 H2 118.8 . . ?
C14 C15 C16 120.7(5) . . ?
C14 C15 H15 119.7 . . ?
C16 C15 H15 119.7 . . ?
C15 C14 C13 119.7(6) . . ?
C15 C14 H14 120.2 . . ?
C13 C14 H14 120.2 . . ?
C4 C5 C6 120.3(7) . . ?
C4 C5 H5 119.8 . . ?
C6 C5 H5 119.8 . . ?
C14 C13 C12 121.4(6) . . ?
C14 C13 H13 119.3 . . ?
C12 C13 H13 119.3 . . ?
C2 C3 C4 118.1(7) . . ?
C2 C3 H3 121.0 . . ?
C4 C3 H3 121.0 . . ?
N1 C19 C18 111.0(4) . . ?
N1 C19 H19A 109.4 . . ?
C18 C19 H19A 109.4 . . ?
N1 C19 H19B 109.4 . . ?
C18 C19 H19B 109.4 . . ?
H19A C19 H19B 108.0 . . ?
C5 C4 C3 121.5(8) . . ?
C5 C4 H4 119.3 . . ?
C3 C4 H4 119.3 . . ?

loop_
_geom_bond_atom_site_label_1
_geom_bond_atom_site_label_2
_geom_bond_distance
_geom_bond_site_symmetry_2
_geom_bond_publ_flag
Fe1 O3 1.7689(7) . ?
Fe1 O1 1.869(4) . ?
Fe1 O2 1.902(3) . ?
Fe1 N2 2.173(4) . ?
Fe1 N1 2.197(4) . ?
O3 Fe1 1.7689(7) 3_665 ?
N2 C7 1.480(6) . ?
N2 C18 1.498(5) . ?
N2 C8 1.504(5) . ?
O2 C17 1.337(5) . ?
C18 C19 1.536(7) . ?
C18 H18A 0.9700 . ?
C18 H18B 0.9700 . ?
N1 C11 1.475(6) . ?
N1 C19 1.488(5) . ?
N1 C10 1.501(5) . ?
C10 C9 1.502(7) . ?
C10 H10A 0.9700 . ?
C10 H10B 0.9700 . ?
C17 C16 1.391(6) . ?
C17 C12 1.397(6) . ?
C8 C9 1.521(6) . ?
C8 H8A 0.9700 . ?
C8 H8B 0.9700 . ?
O1 C1 1.317(6) . ?
C1 C2 1.387(7) . ?
C1 C6 1.400(7) . ?
C7 C6 1.507(7) . ?
C7 H7A 0.9700 . ?
C7 H7B 0.9700 . ?
C6 C5 1.388(8) . ?
C12 C13 1.386(7) . ?
C12 C11 1.502(6) . ?
C16 C15 1.380(7) . ?
C16 H16 0.9300 . ?
C9 H9A 0.9700 . ?
C9 H9B 0.9700 . ?
C11 H11A 0.9700 . ?
C11 H11B 0.9700 . ?
C2 C3 1.368(9) . ?
C2 H2 0.9300 . ?
C15 C14 1.354(7) . ?
C15 H15 0.9300 . ?
C14 C13 1.369(7) . ?
C14 H14 0.9300 . ?
C5 C4 1.358(9) . ?
C5 H5 0.9300 . ?
C13 H13 0.9300 . ?
C3 C4 1.387(10) . ?
C3 H3 0.9300 . ?
C19 H19A 0.9700 . ?
C19 H19B 0.9700 . ?
C4 H4 0.9300 . ?
